data_4131023
loop_
_publ_author_name
'Ishii, Takuya'
'Suzuki, Katsunori'
'Nakamura, Taichi'
'Yamashita, Makoto'

_publ_section_title
;
 An Isolable Bismabenzene: Synthesis, Structure, and Reactivity.
;
_journal_issue 39
_journal_name_full 'Journal of the American Chemical Society'
_journal_page_first 12787
_journal_page_last 12790
_journal_paper_doi 10.1021/jacs.6b08714
_journal_volume 138
_journal_year 2016
_chemical_formula_moiety 'C23 H46 Bi Cl Si2'
_chemical_formula_sum 'C23 H46 Bi Cl Si2'
_chemical_formula_weight 623.21
_space_group_crystal_system orthorhombic
_space_group_IT_number 62
_space_group_name_Hall '-P 2ac 2n'
_space_group_name_H-M_alt 'P n m a'
_atom_sites_solution_hydrogens geom
_audit_creation_method SHELXL-2013
_cell_angle_alpha 90
_cell_angle_beta 90
_cell_angle_gamma 90
_cell_formula_units_Z 4
_cell_length_a 12.556(7)
_cell_length_b 26.674(15)
_cell_length_c 8.038(4)
_cell_measurement_reflns_used 8055
_cell_measurement_temperature 93(2)
_cell_measurement_theta_max 31.2615
_cell_measurement_theta_min 2.6466
_cell_volume 2692(3)
_computing_cell_refinement 'RIGAKU CrystalClear'
_computing_data_collection 'RIGAKU CrystalClear'
_computing_data_reduction 'RIGAKU CrystalClear'
_computing_molecular_graphics 'Yadokari-XG 2009(Wakita Nemoto et al.)'
_computing_publication_material 'Yadokari-XG 2009(Wakita,Nemoto et al.)'
_computing_structure_refinement 'SHELXL-2013 (Sheldrick, 2013)'
_computing_structure_solution SIR-2004
_diffrn_ambient_temperature 93(2)
_diffrn_detector_area_resol_mean 28.5714
_diffrn_measured_fraction_theta_full 0.997
_diffrn_measured_fraction_theta_max 0.997
_diffrn_measurement_device_type 'Rigaku VariMax Saturn'
_diffrn_measurement_method 'omega scans'
_diffrn_radiation_monochromator Confocal
_diffrn_radiation_source 'rotating-anode X-ray tube'
_diffrn_radiation_type MoK\a
_diffrn_radiation_wavelength 0.71075
_diffrn_reflns_av_R_equivalents 0.0931
_diffrn_reflns_av_unetI/netI 0.0618
_diffrn_reflns_Laue_measured_fraction_full 0.997
_diffrn_reflns_Laue_measured_fraction_max 0.997
_diffrn_reflns_limit_h_max 16
_diffrn_reflns_limit_h_min -16
_diffrn_reflns_limit_k_max 34
_diffrn_reflns_limit_k_min -34
_diffrn_reflns_limit_l_max 10
_diffrn_reflns_limit_l_min -10
_diffrn_reflns_number 20877
_diffrn_reflns_point_group_measured_fraction_full 0.997
_diffrn_reflns_point_group_measured_fraction_max 0.997
_diffrn_reflns_theta_full 25.242
_diffrn_reflns_theta_max 27.500
_diffrn_reflns_theta_min 3.009
_exptl_absorpt_coefficient_mu 6.744
_exptl_absorpt_correction_T_max 1.0000
_exptl_absorpt_correction_T_min 0.6869
_exptl_absorpt_correction_type multi-scan
_exptl_absorpt_process_details 'Jacobson, R. (1998) Private communication'
_exptl_crystal_colour Colorless
_exptl_crystal_density_diffrn 1.538
_exptl_crystal_description Prism
_exptl_crystal_F_000 1248
_exptl_crystal_size_max 0.140
_exptl_crystal_size_mid 0.130
_exptl_crystal_size_min 0.070
_refine_diff_density_max 1.695
_refine_diff_density_min -2.140
_refine_diff_density_rms 0.196
_refine_ls_extinction_method none
_refine_ls_goodness_of_fit_ref 1.099
_refine_ls_hydrogen_treatment constr
_refine_ls_matrix_type full
_refine_ls_number_parameters 133
_refine_ls_number_reflns 3165
_refine_ls_number_restraints 0
_refine_ls_restrained_S_all 1.099
_refine_ls_R_factor_all 0.0467
_refine_ls_R_factor_gt 0.0385
_refine_ls_shift/su_max 0.000
_refine_ls_shift/su_mean 0.000
_refine_ls_structure_factor_coef Fsqd
_refine_ls_weighting_details 'w=1/[\s^2^(Fo^2^)+(0.0386P)^2^] where P=(Fo^2^+2Fc^2^)/3'
_refine_ls_weighting_scheme calc
_refine_ls_wR_factor_gt 0.0868
_refine_ls_wR_factor_ref 0.0911
_reflns_Friedel_coverage 0.000
_reflns_number_gt 2761
_reflns_number_total 3165
_reflns_threshold_expression 'I > 2\s(I)'
_cod_data_source_file ja6b08714_si_002.cif
_cod_data_source_block 04-014
_cod_depositor_comments
;
The following automatic conversions were performed:

data item '_exptl_absorpt_correction_type' value 'Multi-scan' was
changed to 'multi-scan' in accordance with the
/home/saulius/struct/COD-crude-data/automatic-downloads/DataCite-retrospective/ACS/depositions/lib/dictionaries/cif_core.dic
dictionary named 'cif_core.dic' version 2.4.2 last updated on
2011-04-26.

Automatic conversion script
Id: cif_fix_values 6909 2019-04-08 15:41:33Z antanas 
;
_cod_original_cell_volume 2692(2)
_cod_database_code 4131023
_shelx_space_group_comment
;
The symmetry employed for this shelxl refinement is uniquely defined
by the following loop, which should always be used as a source of
symmetry information in preference to the above space-group names.
They are only intended as comments.
;
_shelx_estimated_absorpt_t_min 0.452
_shelx_estimated_absorpt_t_max 0.650
_shelxl_version_number 2013-4

loop_
_space_group_symop_operation_xyz
'x, y, z'
'-x+1/2, -y, z+1/2'
'x+1/2, -y+1/2, -z+1/2'
'-x, y+1/2, -z'
'-x, -y, -z'
'x-1/2, y, -z-1/2'
'-x-1/2, y-1/2, z-1/2'
'x, -y-1/2, z'

loop_
_atom_site_label
_atom_site_type_symbol
_atom_site_fract_x
_atom_site_fract_y
_atom_site_fract_z
_atom_site_U_iso_or_equiv
_atom_site_adp_type
_atom_site_occupancy
_atom_site_site_symmetry_order
_atom_site_calc_flag
_atom_site_refinement_flags_posn
_atom_site_refinement_flags_adp
_atom_site_refinement_flags_occupancy
Bi1 Bi 0.47832(2) 0.2500 0.02531(3) 0.01584(10) Uani 1 2 d S T P
Si1 Si 0.36363(12) 0.37107(5) -0.03524(15) 0.0164(3) Uani 1 1 d . . .
Cl1 Cl 0.64966(14) 0.2500 -0.1333(2) 0.0245(4) Uani 1 2 d S T P
C4 C 0.4826(4) 0.39272(19) 0.0883(6) 0.0197(11) Uani 1 1 d . . .
H4 H 0.4981 0.3654 0.1700 0.024 Uiso 1 1 calc R U .
C1 C 0.4031(4) 0.30978(16) -0.1319(5) 0.0140(9) Uani 1 1 d . . .
C3 C 0.4170(5) 0.2500 -0.3812(8) 0.0166(14) Uani 1 2 d S T P
H3 H 0.4945 0.2500 -0.4033 0.020 Uiso 1 2 calc R U P
H3A H 0.3803 0.2500 -0.4903 0.020 Uiso 1 2 calc R U P
C5 C 0.5840(5) 0.3992(2) -0.0157(6) 0.0273(13) Uani 1 1 d . . .
H5 H 0.5748 0.4274 -0.0927 0.041 Uiso 1 1 calc R U .
H5A H 0.5976 0.3685 -0.0790 0.041 Uiso 1 1 calc R U .
H5B H 0.6444 0.4059 0.0582 0.041 Uiso 1 1 calc R U .
C2 C 0.3891(4) 0.29808(16) -0.2918(6) 0.0176(10) Uani 1 1 d . . .
H2 H 0.3573 0.3234 -0.3584 0.021 Uiso 1 1 calc R U .
C7 C 0.2488(4) 0.35989(19) 0.1121(6) 0.0237(11) Uani 1 1 d . . .
H7 H 0.2262 0.3932 0.1568 0.028 Uiso 1 1 calc R U .
C8 C 0.1533(5) 0.3373(3) 0.0211(7) 0.0455(19) Uani 1 1 d . . .
H8 H 0.1744 0.3056 -0.0310 0.068 Uiso 1 1 calc R U .
H8A H 0.1286 0.3607 -0.0646 0.068 Uiso 1 1 calc R U .
H8B H 0.0957 0.3311 0.1008 0.068 Uiso 1 1 calc R U .
C12 C 0.4009(5) 0.43193(19) -0.3291(6) 0.0276(12) Uani 1 1 d . . .
H12 H 0.3666 0.4477 -0.4254 0.041 Uiso 1 1 calc R U .
H12A H 0.4415 0.4026 -0.3658 0.041 Uiso 1 1 calc R U .
H12B H 0.4492 0.4560 -0.2763 0.041 Uiso 1 1 calc R U .
C10 C 0.3159(4) 0.41566(18) -0.2043(6) 0.0207(11) Uani 1 1 d . . .
H10 H 0.2618 0.3965 -0.2700 0.025 Uiso 1 1 calc R U .
C6 C 0.4631(5) 0.4402(2) 0.1915(7) 0.0317(13) Uani 1 1 d . . .
H6 H 0.5248 0.4465 0.2633 0.048 Uiso 1 1 calc R U .
H6A H 0.3994 0.4357 0.2604 0.048 Uiso 1 1 calc R U .
H6B H 0.4527 0.4688 0.1168 0.048 Uiso 1 1 calc R U .
C11 C 0.2577(5) 0.4619(2) -0.1371(7) 0.0342(14) Uani 1 1 d . . .
H11 H 0.3079 0.4830 -0.0753 0.051 Uiso 1 1 calc R U .
H11A H 0.2000 0.4512 -0.0628 0.051 Uiso 1 1 calc R U .
H11B H 0.2278 0.4810 -0.2300 0.051 Uiso 1 1 calc R U .
C9 C 0.2788(5) 0.3270(2) 0.2603(7) 0.0384(16) Uani 1 1 d . . .
H9 H 0.2189 0.3255 0.3383 0.058 Uiso 1 1 calc R U .
H9A H 0.3410 0.3413 0.3166 0.058 Uiso 1 1 calc R U .
H9B H 0.2958 0.2931 0.2212 0.058 Uiso 1 1 calc R U .

loop_
_atom_site_aniso_label
_atom_site_aniso_U_11
_atom_site_aniso_U_22
_atom_site_aniso_U_33
_atom_site_aniso_U_23
_atom_site_aniso_U_13
_atom_site_aniso_U_12
Bi1 0.02006(19) 0.01327(14) 0.01420(14) 0.000 -0.00234(10) 0.000
Si1 0.0227(8) 0.0134(6) 0.0131(6) -0.0008(4) -0.0001(5) 0.0014(6)
Cl1 0.0165(9) 0.0271(9) 0.0300(9) 0.000 0.0003(7) 0.000
C4 0.026(3) 0.017(2) 0.016(2) 0.0002(19) -0.004(2) 0.000(2)
C1 0.010(2) 0.014(2) 0.019(2) 0.0048(17) 0.0001(18) 0.0060(18)
C3 0.009(4) 0.021(3) 0.019(3) 0.000 0.006(3) 0.000
C5 0.029(4) 0.023(3) 0.030(3) -0.006(2) -0.007(2) -0.005(2)
C2 0.023(3) 0.010(2) 0.020(2) 0.0054(17) 0.001(2) -0.0028(19)
C7 0.023(3) 0.024(3) 0.024(2) -0.006(2) 0.008(2) -0.001(2)
C8 0.030(4) 0.063(5) 0.043(4) -0.021(3) 0.018(3) -0.007(3)
C12 0.038(3) 0.020(3) 0.025(3) 0.005(2) -0.003(2) 0.002(2)
C10 0.027(3) 0.015(2) 0.020(2) -0.0009(18) -0.005(2) 0.007(2)
C6 0.045(4) 0.024(3) 0.027(3) -0.012(2) -0.002(3) 0.001(3)
C11 0.048(4) 0.025(3) 0.029(3) -0.001(2) -0.002(3) 0.017(3)
C9 0.049(4) 0.032(3) 0.034(3) 0.017(2) 0.021(3) 0.012(3)

loop_
_atom_type_symbol
_atom_type_description
_atom_type_scat_dispersion_real
_atom_type_scat_dispersion_imag
_atom_type_scat_source
C C 0.0033 0.0016 'International Tables Vol C Tables 4.2.6.8 and 6.1.1.4'
H H 0.0000 0.0000 'International Tables Vol C Tables 4.2.6.8 and 6.1.1.4'
Si Si 0.0817 0.0704 'International Tables Vol C Tables 4.2.6.8 and 6.1.1.4'
Cl Cl 0.1484 0.1585 'International Tables Vol C Tables 4.2.6.8 and 6.1.1.4'
Bi Bi -4.1077 10.2566 'International Tables Vol C Tables 4.2.6.8 and 6.1.1.4'

loop_
_geom_angle_atom_site_label_1
_geom_angle_atom_site_label_2
_geom_angle_atom_site_label_3
_geom_angle
_geom_angle_site_symmetry_1
_geom_angle_site_symmetry_3
C1 Bi1 C1 90.6(2) . 8_565
C1 Bi1 Cl1 94.30(12) . .
C1 Bi1 Cl1 94.30(12) 8_565 .
C1 Si1 C4 106.0(2) . .
C1 Si1 C7 108.9(2) . .
C4 Si1 C7 108.8(2) . .
C1 Si1 C10 109.4(2) . .
C4 Si1 C10 115.7(2) . .
C7 Si1 C10 107.8(2) . .
C5 C4 C6 109.5(4) . .
C5 C4 Si1 113.9(3) . .
C6 C4 Si1 114.3(4) . .
C5 C4 H4 106.1 . .
C6 C4 H4 106.1 . .
Si1 C4 H4 106.1 . .
C2 C1 Si1 124.6(3) . .
C2 C1 Bi1 115.6(3) . .
Si1 C1 Bi1 119.8(2) . .
C2 C3 C2 116.1(5) . 8_565
C2 C3 H3 108.3 . .
C2 C3 H3 108.3 8_565 .
C2 C3 H3A 108.3 . .
C2 C3 H3A 108.3 8_565 .
H3 C3 H3A 107.4 . .
C4 C5 H5 109.5 . .
C4 C5 H5A 109.5 . .
H5 C5 H5A 109.5 . .
C4 C5 H5B 109.5 . .
H5 C5 H5B 109.5 . .
H5A C5 H5B 109.5 . .
C1 C2 C3 128.8(5) . .
C1 C2 H2 115.6 . .
C3 C2 H2 115.6 . .
C9 C7 C8 109.9(5) . .
C9 C7 Si1 113.0(4) . .
C8 C7 Si1 111.2(4) . .
C9 C7 H7 107.5 . .
C8 C7 H7 107.5 . .
Si1 C7 H7 107.5 . .
C7 C8 H8 109.5 . .
C7 C8 H8A 109.5 . .
H8 C8 H8A 109.5 . .
C7 C8 H8B 109.5 . .
H8 C8 H8B 109.5 . .
H8A C8 H8B 109.5 . .
C10 C12 H12 109.5 . .
C10 C12 H12A 109.5 . .
H12 C12 H12A 109.5 . .
C10 C12 H12B 109.5 . .
H12 C12 H12B 109.5 . .
H12A C12 H12B 109.5 . .
C12 C10 C11 109.7(4) . .
C12 C10 Si1 115.3(3) . .
C11 C10 Si1 113.7(3) . .
C12 C10 H10 105.8 . .
C11 C10 H10 105.8 . .
Si1 C10 H10 105.8 . .
C4 C6 H6 109.5 . .
C4 C6 H6A 109.5 . .
H6 C6 H6A 109.5 . .
C4 C6 H6B 109.5 . .
H6 C6 H6B 109.5 . .
H6A C6 H6B 109.5 . .
C10 C11 H11 109.5 . .
C10 C11 H11A 109.5 . .
H11 C11 H11A 109.5 . .
C10 C11 H11B 109.5 . .
H11 C11 H11B 109.5 . .
H11A C11 H11B 109.5 . .
C7 C9 H9 109.5 . .
C7 C9 H9A 109.5 . .
H9 C9 H9A 109.5 . .
C7 C9 H9B 109.5 . .
H9 C9 H9B 109.5 . .
H9A C9 H9B 109.5 . .

loop_
_geom_bond_atom_site_label_1
_geom_bond_atom_site_label_2
_geom_bond_distance
_geom_bond_site_symmetry_2
Bi1 C1 2.243(4) .
Bi1 C1 2.243(4) 8_565
Bi1 Cl1 2.501(2) .
Si1 C1 1.877(5) .
Si1 C4 1.884(5) .
Si1 C7 1.890(5) .
Si1 C10 1.903(5) .
C4 C5 1.533(8) .
C4 C6 1.534(6) .
C4 H4 1.0000 .
C1 C2 1.334(6) .
C3 C2 1.511(5) .
C3 C2 1.511(5) 8_565
C3 H3 0.9900 .
C3 H3A 0.9900 .
C5 H5 0.9800 .
C5 H5A 0.9800 .
C5 H5B 0.9800 .
C2 H2 0.9500 .
C7 C9 1.527(7) .
C7 C8 1.528(8) .
C7 H7 1.0000 .
C8 H8 0.9800 .
C8 H8A 0.9800 .
C8 H8B 0.9800 .
C12 C10 1.528(7) .
C12 H12 0.9800 .
C12 H12A 0.9800 .
C12 H12B 0.9800 .
C10 C11 1.532(7) .
C10 H10 1.0000 .
C6 H6 0.9800 .
C6 H6A 0.9800 .
C6 H6B 0.9800 .
C11 H11 0.9800 .
C11 H11A 0.9800 .
C11 H11B 0.9800 .
C9 H9 0.9800 .
C9 H9A 0.9800 .
C9 H9B 0.9800 .

loop_
_geom_torsion_atom_site_label_1
_geom_torsion_atom_site_label_2
_geom_torsion_atom_site_label_3
_geom_torsion_atom_site_label_4
_geom_torsion
_geom_torsion_site_symmetry_1
C1 Si1 C4 C5 58.5(4) .
C7 Si1 C4 C5 175.5(4) .
C10 Si1 C4 C5 -62.9(4) .
C1 Si1 C4 C6 -174.5(4) .
C7 Si1 C4 C6 -57.5(4) .
C10 Si1 C4 C6 64.0(4) .
C4 Si1 C1 C2 -131.8(4) .
C7 Si1 C1 C2 111.2(5) .
C10 Si1 C1 C2 -6.3(5) .
C4 Si1 C1 Bi1 48.7(3) .
C7 Si1 C1 Bi1 -68.2(3) .
C10 Si1 C1 Bi1 174.2(2) .
Si1 C1 C2 C3 -179.4(4) .
Bi1 C1 C2 C3 0.0(7) .
C2 C3 C2 C1 43.9(9) 8_565
C1 Si1 C7 C9 64.9(4) .
C4 Si1 C7 C9 -50.2(4) .
C10 Si1 C7 C9 -176.5(4) .
C1 Si1 C7 C8 -59.2(5) .
C4 Si1 C7 C8 -174.3(4) .
C10 Si1 C7 C8 59.4(5) .
